data_4515767
loop_
_publ_author_name
'Maji, Arun'
'Reddi, Yernaidu'
'Sunoj, Raghavan B.'
'Maiti, Debabrata'

_publ_section_title
;
 Mechanistic Insights on Orthogonal Selectivity in Heterocycle Synthesis
;
_journal_issue 11
_journal_name_full 'ACS Catalysis'
_journal_page_first 10111
_journal_paper_doi 10.1021/acscatal.8b02537
_journal_volume 8
_journal_year 2018
_chemical_formula_moiety 'C16 H16 N2 O2 Pd, C6 H6 O'
_chemical_formula_sum 'C22 H22 N2 O3 Pd'
_chemical_formula_weight 468.81
_space_group_crystal_system triclinic
_space_group_IT_number 2
_space_group_name_Hall '-P 1'
_space_group_name_H-M_alt 'P -1'
_atom_sites_solution_hydrogens mixed
_atom_sites_solution_primary dual
_audit_creation_date 2018-07-03
_audit_creation_method
;
Olex2 1.2
(compiled 2018.05.29 svn.r3508 for OlexSys, GUI svn.r5506)
;
_cell_angle_alpha 67.899(7)
_cell_angle_beta 87.885(6)
_cell_angle_gamma 79.889(6)
_cell_formula_units_Z 2
_cell_length_a 6.7169(5)
_cell_length_b 11.3747(7)
_cell_length_c 13.8249(10)
_cell_measurement_reflns_used 3814
_cell_measurement_temperature 293(2)
_cell_measurement_theta_max 30.1910
_cell_measurement_theta_min 2.0200
_cell_volume 962.96(13)
_computing_cell_refinement 'CrysAlisPro 1.171.38.43 (Rigaku OD, 2015)'
_computing_data_collection 'CrysAlisPro 1.171.38.43 (Rigaku OD, 2015)'
_computing_data_reduction 'CrysAlisPro 1.171.38.43 (Rigaku OD, 2015)'
_computing_molecular_graphics 'Olex2 (Dolomanov et al., 2009)'
_computing_publication_material 'Olex2 (Dolomanov et al., 2009)'
_computing_structure_refinement 'XL (Sheldrick, 2008)'
_computing_structure_solution 'ShelXT (Sheldrick, 2015)'
_diffrn_ambient_temperature 293(2)
_diffrn_detector 'CCD plate'
_diffrn_detector_area_resol_mean 28.5714
_diffrn_detector_type 'Rigaku Saturn724+'
_diffrn_measured_fraction_theta_full 0.985
_diffrn_measured_fraction_theta_max 0.985
_diffrn_measurement_details
;
List of Runs (angles in degrees, time in seconds):

  # Type    Start    End  Width  t~exp~   \w     \q     \k     \f   Frames
--------------------------------------------------------------------------
  1  \w   -110.00  25.00   0.50    8.00    --  -20.00   0.00  36.00  270
  2  \w   -110.00  19.00   0.50    8.00    --  -20.00 -72.00  36.00  258
  3  \w    -69.00   9.00   0.50    8.00    --  -20.00 -72.00-180.00  156
  4  \w    -53.50 -52.50   0.50    8.00    --  -20.00  72.00 -36.00    2
;
_diffrn_measurement_device 'abstract diffractometer'
_diffrn_measurement_device_type 'dtrek-CrysAlisPro-abstract goniometer imported rigaku-d*trek images'
_diffrn_measurement_method '\w scans'
_diffrn_measurement_specimen_support 'Mitegen 50um'
_diffrn_orient_matrix_type 'CrysAlisPro convention (1999,Acta A55,543-557)'
_diffrn_orient_matrix_UB_11 0.0660456000
_diffrn_orient_matrix_UB_12 -0.0589637000
_diffrn_orient_matrix_UB_13 0.0077409000
_diffrn_orient_matrix_UB_21 0.0056103000
_diffrn_orient_matrix_UB_22 0.0175386000
_diffrn_orient_matrix_UB_23 -0.0548601000
_diffrn_orient_matrix_UB_31 0.0844061000
_diffrn_orient_matrix_UB_32 0.0297966000
_diffrn_orient_matrix_UB_33 -0.0001591000
_diffrn_radiation_collimation 0.3
_diffrn_radiation_monochromator graphite
_diffrn_radiation_probe x-ray
_diffrn_radiation_type MoK\a
_diffrn_radiation_wavelength 0.71073
_diffrn_reflns_av_R_equivalents 0.0827
_diffrn_reflns_av_unetI/netI 0.1004
_diffrn_reflns_Laue_measured_fraction_full 0.985
_diffrn_reflns_Laue_measured_fraction_max 0.985
_diffrn_reflns_limit_h_max 7
_diffrn_reflns_limit_h_min -7
_diffrn_reflns_limit_k_max 12
_diffrn_reflns_limit_k_min -13
_diffrn_reflns_limit_l_max 16
_diffrn_reflns_limit_l_min -16
_diffrn_reflns_number 6379
_diffrn_reflns_point_group_measured_fraction_full 0.985
_diffrn_reflns_point_group_measured_fraction_max 0.985
_diffrn_reflns_theta_full 24.998
_diffrn_reflns_theta_max 24.998
_diffrn_reflns_theta_min 2.009
_diffrn_source 'fine-focus sealed X-ray tube'
_diffrn_source_current 24.0
_diffrn_source_power 1.2
_diffrn_source_target Mo
_diffrn_source_type 'Enhance (Mo) X-ray Source'
_diffrn_source_voltage 50.0
_exptl_absorpt_coefficient_mu 0.989
_exptl_absorpt_correction_T_max 1.00000
_exptl_absorpt_correction_T_min 0.77828
_exptl_absorpt_correction_type multi-scan
_exptl_absorpt_process_details
;
CrysAlisPro 1.171.38.43 (Rigaku Oxford Diffraction, 2015)
Empirical absorption correction using spherical harmonics,
 implemented in SCALE3 ABSPACK scaling algorithm.
;
_exptl_crystal_density_diffrn 1.617
_exptl_crystal_description prism
_exptl_crystal_F_000 476
_refine_diff_density_max 0.645
_refine_diff_density_min -1.112
_refine_diff_density_rms 0.171
_refine_ls_extinction_method none
_refine_ls_goodness_of_fit_ref 1.039
_refine_ls_hydrogen_treatment mixed
_refine_ls_matrix_type full
_refine_ls_number_parameters 262
_refine_ls_number_reflns 3328
_refine_ls_number_restraints 0
_refine_ls_restrained_S_all 1.039
_refine_ls_R_factor_all 0.0633
_refine_ls_R_factor_gt 0.0472
_refine_ls_shift/su_max 0.001
_refine_ls_shift/su_mean 0.000
_refine_ls_structure_factor_coef Fsqd
_refine_ls_weighting_details 'w=1/[\s^2^(Fo^2^)+(0.0307P)^2^+0.4350P] where P=(Fo^2^+2Fc^2^)/3'
_refine_ls_weighting_scheme calc
_refine_ls_wR_factor_gt 0.0892
_refine_ls_wR_factor_ref 0.0994
_reflns_Friedel_coverage 0.000
_reflns_number_gt 2801
_reflns_number_total 3328
_reflns_threshold_expression 'I > 2\s(I)'
_cod_data_source_file cs8b02537_si_002.cif
_cod_data_source_block dm-amj7-87-1_mo
_cod_original_cell_volume 962.96(12)
_cod_database_code 4515767
_shelx_shelxl_version_number 2014/7
_shelx_space_group_comment
;
The symmetry employed for this shelxl refinement is uniquely defined
by the following loop, which should always be used as a source of
symmetry information in preference to the above space-group names.
They are only intended as comments.
;
_reflns_odcompleteness_completeness 86.37
_reflns_odcompleteness_iscentric 1
_reflns_odcompleteness_theta 30.92
_olex2_refinement_description
;
1. Fixed Uiso
 At 1.2 times of:
  All C(H) groups, All N(H) groups
 At 1.5 times of:
  All C(H,H,H) groups, All O(H) groups
2.a Aromatic/amide H refined with riding coordinates:
 C2(H2A), C3(H3), C4(H4), C5(H5), C10(H10), C11(H11), C12(H12), C13(H13),
 C18(H18), C19(H19), C20(H20), C21(H21), C22(H22)
2.b Idealised Me refined as rotating group:
 C15(H15A,H15B,H15C), C16(H16A,H16B,H16C)
2.c Idealised tetrahedral OH refined as rotating group:
 O3(H3A)
;
_olex2_submission_special_instructions 'No special instructions were received'
_oxdiff_exptl_absorpt_empirical_details
;
Empirical correction (ABSPACK) includes:
- Absorption correction using spherical harmonics
- Frame scaling
- Detector area scaling
;
_oxdiff_exptl_absorpt_empirical_full_max 1.308
_oxdiff_exptl_absorpt_empirical_full_min 0.820

loop_
_space_group_symop_operation_xyz
'x, y, z'
'-x, -y, -z'

loop_
_atom_site_label
_atom_site_type_symbol
_atom_site_fract_x
_atom_site_fract_y
_atom_site_fract_z
_atom_site_U_iso_or_equiv
_atom_site_adp_type
_atom_site_occupancy
_atom_site_site_symmetry_order
_atom_site_calc_flag
_atom_site_refinement_flags_posn
Pd1 Pd 0.76726(5) 0.44312(4) 0.53503(3) 0.01754(14) Uani 1 1 d .
O1 O 0.7707(5) 0.2719(3) 0.5264(2) 0.0202(7) Uani 1 1 d .
O2 O 0.8166(5) 0.3458(3) 0.6874(2) 0.0231(8) Uani 1 1 d .
N1 N 0.7232(6) 0.5302(4) 0.3829(3) 0.0176(9) Uani 1 1 d .
H1 H 0.704(7) 0.604(5) 0.364(4) 0.021 Uiso 1 1 d R
N2 N 0.7532(6) 0.6088(4) 0.5506(3) 0.0174(9) Uani 1 1 d .
H2 H 0.753(7) 0.674(5) 0.492(4) 0.021 Uiso 1 1 d R
C1 C 0.7727(7) 0.2484(5) 0.4386(3) 0.0179(10) Uani 1 1 d .
C2 C 0.7920(7) 0.1189(5) 0.4517(4) 0.0196(11) Uani 1 1 d .
H2A H 0.7976 0.0567 0.5190 0.024 Uiso 1 1 calc R
C3 C 0.8028(7) 0.0806(5) 0.3688(4) 0.0257(12) Uani 1 1 d .
H3 H 0.8155 -0.0062 0.3798 0.031 Uiso 1 1 calc R
C4 C 0.7947(7) 0.1726(5) 0.2677(4) 0.0243(12) Uani 1 1 d .
H4 H 0.8061 0.1475 0.2107 0.029 Uiso 1 1 calc R
C5 C 0.7700(7) 0.3001(5) 0.2528(4) 0.0214(11) Uani 1 1 d .
H5 H 0.7612 0.3606 0.1848 0.026 Uiso 1 1 calc R
C6 C 0.7571(6) 0.3444(5) 0.3362(4) 0.0190(11) Uani 1 1 d .
C7 C 0.7270(6) 0.4827(5) 0.3111(3) 0.0178(10) Uani 1 1 d .
C8 C 0.7524(6) 0.6328(5) 0.6352(4) 0.0175(10) Uani 1 1 d .
C9 C 0.7732(6) 0.5307(5) 0.7397(3) 0.0168(10) Uani 1 1 d .
C10 C 0.7614(7) 0.5681(5) 0.8270(4) 0.0235(11) Uani 1 1 d .
H10 H 0.7389 0.6553 0.8158 0.028 Uiso 1 1 calc R
C11 C 0.7823(7) 0.4792(5) 0.9277(4) 0.0285(13) Uani 1 1 d .
H11 H 0.7739 0.5064 0.9835 0.034 Uiso 1 1 calc R
C12 C 0.8161(7) 0.3487(5) 0.9458(4) 0.0269(12) Uani 1 1 d .
H12 H 0.8299 0.2884 1.0140 0.032 Uiso 1 1 calc R
C13 C 0.8292(7) 0.3079(5) 0.8634(4) 0.0233(11) Uani 1 1 d .
H13 H 0.8533 0.2201 0.8770 0.028 Uiso 1 1 calc R
C14 C 0.8070(7) 0.3968(5) 0.7583(4) 0.0189(11) Uani 1 1 d .
C15 C 0.6966(7) 0.5747(5) 0.1991(4) 0.0220(11) Uani 1 1 d .
H15A H 0.6600 0.6613 0.1966 0.033 Uiso 1 1 calc GR
H15B H 0.5906 0.5546 0.1664 0.033 Uiso 1 1 calc GR
H15C H 0.8198 0.5670 0.1628 0.033 Uiso 1 1 calc GR
C16 C 0.7230(7) 0.7716(5) 0.6237(4) 0.0214(11) Uani 1 1 d .
H16A H 0.7131 0.8259 0.5509 0.032 Uiso 1 1 calc GR
H16B H 0.8361 0.7855 0.6560 0.032 Uiso 1 1 calc GR
H16C H 0.6009 0.7921 0.6568 0.032 Uiso 1 1 calc GR
O3 O 0.4598(5) 0.1978(3) 0.6459(3) 0.0295(9) Uani 1 1 d .
H3A H 0.5695 0.2047 0.6182 0.044 Uiso 1 1 calc GR
C17 C 0.4853(8) 0.0975(5) 0.7406(4) 0.0278(12) Uani 1 1 d .
C18 C 0.3168(9) 0.0813(5) 0.8023(4) 0.0371(15) Uani 1 1 d .
H18 H 0.1944 0.1373 0.7797 0.045 Uiso 1 1 calc R
C19 C 0.3353(12) -0.0212(7) 0.8991(5) 0.0518(19) Uani 1 1 d .
H19 H 0.2244 -0.0329 0.9418 0.062 Uiso 1 1 calc R
C20 C 0.5143(12) -0.1043(7) 0.9316(5) 0.058(2) Uani 1 1 d .
H20 H 0.5249 -0.1728 0.9957 0.069 Uiso 1 1 calc R
C21 C 0.6767(11) -0.0862(6) 0.8696(5) 0.0534(18) Uani 1 1 d .
H21 H 0.7983 -0.1430 0.8921 0.064 Uiso 1 1 calc R
C22 C 0.6653(9) 0.0152(5) 0.7734(4) 0.0377(14) Uani 1 1 d .
H22 H 0.7781 0.0270 0.7320 0.045 Uiso 1 1 calc R

loop_
_atom_site_aniso_label
_atom_site_aniso_U_11
_atom_site_aniso_U_22
_atom_site_aniso_U_33
_atom_site_aniso_U_23
_atom_site_aniso_U_13
_atom_site_aniso_U_12
Pd1 0.0194(2) 0.0168(2) 0.0160(2) -0.00566(17) 0.00181(15) -0.00345(16)
O1 0.0302(19) 0.0139(19) 0.0154(17) -0.0047(15) 0.0022(14) -0.0035(15)
O2 0.034(2) 0.0172(19) 0.0160(17) -0.0049(15) -0.0023(14) -0.0018(16)
N1 0.017(2) 0.015(2) 0.023(2) -0.009(2) 0.0039(17) -0.0040(19)
N2 0.018(2) 0.015(2) 0.018(2) -0.0042(18) 0.0018(17) -0.0031(17)
C1 0.014(2) 0.021(3) 0.020(3) -0.008(2) 0.0010(19) -0.006(2)
C2 0.018(3) 0.016(3) 0.020(3) -0.002(2) -0.003(2) -0.001(2)
C3 0.027(3) 0.017(3) 0.033(3) -0.009(2) 0.000(2) -0.003(2)
C4 0.028(3) 0.027(3) 0.027(3) -0.018(2) 0.002(2) -0.008(2)
C5 0.024(3) 0.024(3) 0.016(3) -0.006(2) -0.004(2) -0.005(2)
C6 0.009(2) 0.025(3) 0.023(3) -0.008(2) 0.0013(19) -0.006(2)
C7 0.012(2) 0.021(3) 0.019(3) -0.005(2) 0.0032(19) -0.005(2)
C8 0.008(2) 0.023(3) 0.020(3) -0.007(2) 0.0020(19) -0.002(2)
C9 0.008(2) 0.028(3) 0.017(2) -0.010(2) 0.0036(18) -0.006(2)
C10 0.022(3) 0.024(3) 0.024(3) -0.009(2) 0.003(2) -0.006(2)
C11 0.031(3) 0.041(4) 0.019(3) -0.015(3) 0.002(2) -0.012(3)
C12 0.030(3) 0.032(3) 0.014(3) -0.003(2) 0.000(2) -0.008(3)
C13 0.019(3) 0.025(3) 0.022(3) -0.005(2) 0.000(2) -0.004(2)
C14 0.015(2) 0.022(3) 0.019(3) -0.006(2) 0.0022(19) -0.004(2)
C15 0.030(3) 0.015(3) 0.023(3) -0.007(2) -0.001(2) -0.008(2)
C16 0.015(3) 0.023(3) 0.030(3) -0.012(2) -0.001(2) -0.005(2)
O3 0.029(2) 0.024(2) 0.029(2) -0.0040(17) 0.0065(16) -0.0050(17)
C17 0.049(4) 0.021(3) 0.015(3) -0.007(2) 0.002(2) -0.010(3)
C18 0.060(4) 0.030(4) 0.032(3) -0.019(3) 0.013(3) -0.022(3)
C19 0.095(6) 0.051(5) 0.031(4) -0.025(3) 0.022(4) -0.050(4)
C20 0.104(6) 0.045(5) 0.026(4) 0.000(3) -0.010(4) -0.047(5)
C21 0.072(5) 0.028(4) 0.050(4) -0.003(3) -0.028(4) -0.004(3)
C22 0.048(4) 0.031(4) 0.030(3) -0.006(3) -0.004(3) -0.005(3)

loop_
_atom_type_symbol
_atom_type_description
_atom_type_scat_dispersion_real
_atom_type_scat_dispersion_imag
_atom_type_scat_source
C C 0.0033 0.0016 'International Tables Vol C Tables 4.2.6.8 and 6.1.1.4'
H H 0.0000 0.0000 'International Tables Vol C Tables 4.2.6.8 and 6.1.1.4'
N N 0.0061 0.0033 'International Tables Vol C Tables 4.2.6.8 and 6.1.1.4'
O O 0.0106 0.0060 'International Tables Vol C Tables 4.2.6.8 and 6.1.1.4'
Pd Pd -0.9988 1.0072 'International Tables Vol C Tables 4.2.6.8 and 6.1.1.4'

loop_
_geom_angle_atom_site_label_1
_geom_angle_atom_site_label_2
_geom_angle_atom_site_label_3
_geom_angle
O2 Pd1 O1 85.61(12)
N1 Pd1 O1 91.23(14)
N1 Pd1 O2 176.70(14)
N2 Pd1 O1 176.58(13)
N2 Pd1 O2 92.04(15)
N2 Pd1 N1 91.16(16)
C1 O1 Pd1 125.8(3)
C14 O2 Pd1 125.4(3)
Pd1 N1 H1 113(4)
C7 N1 Pd1 130.2(4)
C7 N1 H1 117(4)
Pd1 N2 H2 114(3)
C8 N2 Pd1 129.2(4)
C8 N2 H2 116(3)
O1 C1 C2 115.9(4)
O1 C1 C6 124.8(4)
C2 C1 C6 119.4(4)
C1 C2 H2A 118.9
C3 C2 C1 122.1(4)
C3 C2 H2A 118.9
C2 C3 H3 120.2
C2 C3 C4 119.5(5)
C4 C3 H3 120.2
C3 C4 H4 120.3
C5 C4 C3 119.4(4)
C5 C4 H4 120.3
C4 C5 H5 118.5
C4 C5 C6 123.1(5)
C6 C5 H5 118.5
C1 C6 C7 125.3(4)
C5 C6 C1 116.4(4)
C5 C6 C7 118.3(4)
N1 C7 C6 121.9(4)
N1 C7 C15 118.2(4)
C6 C7 C15 119.9(4)
N2 C8 C9 122.5(5)
N2 C8 C16 117.7(4)
C9 C8 C16 119.8(4)
C10 C9 C8 117.8(4)
C10 C9 C14 118.3(4)
C14 C9 C8 123.8(4)
C9 C10 H10 119.0
C11 C10 C9 121.9(5)
C11 C10 H10 119.0
C10 C11 H11 120.1
C10 C11 C12 119.8(4)
C12 C11 H11 120.1
C11 C12 H12 119.8
C13 C12 C11 120.3(5)
C13 C12 H12 119.8
C12 C13 H13 119.2
C12 C13 C14 121.6(5)
C14 C13 H13 119.2
O2 C14 C9 126.3(4)
O2 C14 C13 115.6(4)
C13 C14 C9 118.0(4)
C7 C15 H15A 109.5
C7 C15 H15B 109.5
C7 C15 H15C 109.5
H15A C15 H15B 109.5
H15A C15 H15C 109.5
H15B C15 H15C 109.5
C8 C16 H16A 109.5
C8 C16 H16B 109.5
C8 C16 H16C 109.5
H16A C16 H16B 109.5
H16A C16 H16C 109.5
H16B C16 H16C 109.5
C17 O3 H3A 109.5
O3 C17 C18 116.5(5)
C22 C17 O3 122.5(5)
C22 C17 C18 120.9(5)
C17 C18 H18 120.8
C17 C18 C19 118.5(6)
C19 C18 H18 120.8
C18 C19 H19 119.6
C20 C19 C18 120.7(6)
C20 C19 H19 119.6
C19 C20 H20 120.2
C21 C20 C19 119.6(6)
C21 C20 H20 120.2
C20 C21 H21 119.2
C20 C21 C22 121.5(7)
C22 C21 H21 119.2
C17 C22 C21 118.8(6)
C17 C22 H22 120.6
C21 C22 H22 120.6

loop_
_geom_bond_atom_site_label_1
_geom_bond_atom_site_label_2
_geom_bond_distance
Pd1 O1 1.992(3)
Pd1 O2 1.985(3)
Pd1 N1 1.967(4)
Pd1 N2 1.961(4)
O1 C1 1.337(5)
O2 C14 1.308(5)
N1 H1 0.77(5)
N1 C7 1.294(6)
N2 H2 0.87(5)
N2 C8 1.297(5)
C1 C2 1.399(6)
C1 C6 1.420(6)
C2 H2A 0.9300
C2 C3 1.366(6)
C3 H3 0.9300
C3 C4 1.391(7)
C4 H4 0.9300
C4 C5 1.366(7)
C5 H5 0.9300
C5 C6 1.416(6)
C6 C7 1.456(6)
C7 C15 1.505(6)
C8 C9 1.467(6)
C8 C16 1.504(6)
C9 C10 1.419(6)
C9 C14 1.424(7)
C10 H10 0.9300
C10 C11 1.373(6)
C11 H11 0.9300
C11 C12 1.387(7)
C12 H12 0.9300
C12 C13 1.376(6)
C13 H13 0.9300
C13 C14 1.419(6)
C15 H15A 0.9600
C15 H15B 0.9600
C15 H15C 0.9600
C16 H16A 0.9600
C16 H16B 0.9600
C16 H16C 0.9600
O3 H3A 0.8200
O3 C17 1.367(6)
C17 C18 1.388(7)
C17 C22 1.366(7)
C18 H18 0.9300
C18 C19 1.397(8)
C19 H19 0.9300
C19 C20 1.364(9)
C20 H20 0.9300
C20 C21 1.358(9)
C21 H21 0.9300
C21 C22 1.388(8)
C22 H22 0.9300

loop_
_geom_hbond_atom_site_label_D
_geom_hbond_atom_site_label_H
_geom_hbond_atom_site_label_A
_geom_hbond_distance_DH
_geom_hbond_distance_HA
_geom_hbond_distance_DA
_geom_hbond_angle_DHA
_geom_hbond_site_symmetry_A
N1 H1 O3 0.77(5) 2.28(5) 3.003(5) 156(5) 2_666
N2 H2 O3 0.87(5) 2.27(5) 2.991(5) 140(4) 2_666
O3 H3A O1 0.82 1.88 2.667(4) 161.2 .

loop_
_geom_torsion_atom_site_label_1
_geom_torsion_atom_site_label_2
_geom_torsion_atom_site_label_3
_geom_torsion_atom_site_label_4
_geom_torsion
Pd1 O1 C1 C2 174.9(3)
Pd1 O1 C1 C6 -5.1(6)
Pd1 O2 C14 C9 -4.5(6)
Pd1 O2 C14 C13 174.3(3)
Pd1 N1 C7 C6 3.6(7)
Pd1 N1 C7 C15 -177.2(3)
Pd1 N2 C8 C9 3.2(6)
Pd1 N2 C8 C16 -175.0(3)
O1 C1 C2 C3 -177.8(4)
O1 C1 C6 C5 177.7(4)
O1 C1 C6 C7 -3.1(7)
N2 C8 C9 C10 -177.3(4)
N2 C8 C9 C14 3.6(7)
C1 C2 C3 C4 0.0(7)
C1 C6 C7 N1 4.0(7)
C1 C6 C7 C15 -175.2(4)
C2 C1 C6 C5 -2.3(6)
C2 C1 C6 C7 177.0(4)
C2 C3 C4 C5 -2.0(7)
C3 C4 C5 C6 1.7(7)
C4 C5 C6 C1 0.4(7)
C4 C5 C6 C7 -178.9(4)
C5 C6 C7 N1 -176.7(4)
C5 C6 C7 C15 4.1(6)
C6 C1 C2 C3 2.1(7)
C8 C9 C10 C11 -178.9(4)
C8 C9 C14 O2 -2.8(7)
C8 C9 C14 C13 178.5(4)
C9 C10 C11 C12 0.0(7)
C10 C9 C14 O2 178.1(4)
C10 C9 C14 C13 -0.6(6)
C10 C11 C12 C13 0.2(7)
C11 C12 C13 C14 -0.6(7)
C12 C13 C14 O2 -178.0(4)
C12 C13 C14 C9 0.9(7)
C14 C9 C10 C11 0.2(7)
C16 C8 C9 C10 0.9(6)
C16 C8 C9 C14 -178.2(4)
O3 C17 C18 C19 179.1(4)
O3 C17 C22 C21 -178.4(5)
C17 C18 C19 C20 -0.8(8)
C18 C17 C22 C21 0.6(8)
C18 C19 C20 C21 0.8(9)
C19 C20 C21 C22 0.0(9)
C20 C21 C22 C17 -0.6(9)
C22 C17 C18 C19 0.1(8)
